data_4076552
loop_
_publ_author_name
'Voss, Tanja'
'Mahdi, Tayseer'
'Otten, Edwin'
'Fr\"ohlich, Roland'
'Kehr, Gerald'
'Stephan, Douglas W.'
'Erker, Gerhard'

_publ_section_title
;
 Frustrated Lewis Pair Behavior of Intermolecular Amine/B(C6F5)3Pairs
;
_journal_issue 6
_journal_name_full Organometallics
_journal_page_first 2367
_journal_paper_doi 10.1021/om300017u
_journal_volume 31
_journal_year 2012
_chemical_absolute_configuration ad
_chemical_formula_sum 'C28 H15 B F15 N O2'
_chemical_formula_weight 693.22
_chemical_name_systematic
; 
 ? 
;
_space_group_IT_number 19
_symmetry_cell_setting orthorhombic
_symmetry_space_group_name_Hall 'P 2ac 2ab'
_symmetry_space_group_name_H-M 'P 21 21 21'
_atom_sites_solution_hydrogens 'at N from difmap, others geom'
_atom_sites_solution_primary direct
_atom_sites_solution_secondary difmap
_audit_creation_method SHELXL-97
_cell_angle_alpha 90.00
_cell_angle_beta 90.00
_cell_angle_gamma 90.00
_cell_formula_units_Z 4
_cell_length_a 7.5203(3)
_cell_length_b 18.6531(8)
_cell_length_c 19.9816(10)
_cell_measurement_reflns_used 3952
_cell_measurement_temperature 223(2)
_cell_measurement_theta_max 68.25
_cell_measurement_theta_min 0.88
_cell_volume 2803.0(2)
_computing_cell_refinement 'Collect (Nonius B.V., 1998)'
_computing_data_collection 'Collect (Nonius B.V., 1998)'
_computing_data_reduction 'Denzo-SMN (Otwinowski & Minor, 1997)'
_computing_molecular_graphics 'XP (BrukerAXS, 2000)'
_computing_publication_material 'SHELXL-97 (Sheldrick, 1997)'
_computing_structure_refinement 'SHELXL-97 (Sheldrick, 1997)'
_computing_structure_solution 'SHELXS-97 (Sheldrick, 1990)'
_diffrn_ambient_temperature 223(2)
_diffrn_measured_fraction_theta_full 0.925
_diffrn_measured_fraction_theta_max 0.925
_diffrn_measurement_device_type 'Nonius KappaCCD APEXII'
_diffrn_measurement_method '\W and \f scans'
_diffrn_radiation_monochromator graphite
_diffrn_radiation_source 'fine-focus sealed tube'
_diffrn_radiation_type CuK\a
_diffrn_radiation_wavelength 1.54178
_diffrn_reflns_av_R_equivalents 0.064
_diffrn_reflns_av_sigmaI/netI 0.0432
_diffrn_reflns_limit_h_max 8
_diffrn_reflns_limit_h_min -8
_diffrn_reflns_limit_k_max 22
_diffrn_reflns_limit_k_min -22
_diffrn_reflns_limit_l_max 23
_diffrn_reflns_limit_l_min -23
_diffrn_reflns_number 15160
_diffrn_reflns_theta_full 67.80
_diffrn_reflns_theta_max 67.80
_diffrn_reflns_theta_min 4.43
_exptl_absorpt_coefficient_mu 1.544
_exptl_absorpt_correction_T_max 0.9268
_exptl_absorpt_correction_T_min 0.5771
_exptl_absorpt_correction_type multi-scan
_exptl_absorpt_process_details 'Denzo (Otwinowski, Borek, Majewski & Minor, 2003)'
_exptl_crystal_colour colorless
_exptl_crystal_density_diffrn 1.643
_exptl_crystal_density_method 'not measured'
_exptl_crystal_description needle
_exptl_crystal_F_000 1384
_exptl_crystal_size_max 0.40
_exptl_crystal_size_mid 0.05
_exptl_crystal_size_min 0.05
_refine_diff_density_max 0.159
_refine_diff_density_min -0.169
_refine_diff_density_rms 0.037
_refine_ls_abs_structure_details 'Flack H D (1983), Acta Cryst. A39, 876-881'
_refine_ls_abs_structure_Flack -0.09(17)
_refine_ls_extinction_method none
_refine_ls_goodness_of_fit_ref 1.035
_refine_ls_hydrogen_treatment mixed
_refine_ls_matrix_type full
_refine_ls_number_parameters 432
_refine_ls_number_reflns 4454
_refine_ls_number_restraints 0
_refine_ls_restrained_S_all 1.035
_refine_ls_R_factor_all 0.0704
_refine_ls_R_factor_gt 0.0430
_refine_ls_shift/su_max 0.000
_refine_ls_shift/su_mean 0.000
_refine_ls_structure_factor_coef Fsqd
_refine_ls_weighting_details 'calc w=1/[\s^2^(Fo^2^)+(0.0257P)^2^+1.6302P] where P=(Fo^2^+2Fc^2^)/3'
_refine_ls_weighting_scheme calc
_refine_ls_wR_factor_gt 0.0874
_refine_ls_wR_factor_ref 0.1019
_reflns_number_gt 3270
_reflns_number_total 4454
_reflns_threshold_expression >2sigma(I)
_cod_data_source_file om300017u_si_003.cif
_cod_data_source_block erk5418
_cod_original_sg_symbol_H-M P212121
_cod_database_code 4076552

loop_
_symmetry_equiv_pos_as_xyz
'x, y, z'
'-x+1/2, -y, z+1/2'
'-x, y+1/2, -z+1/2'
'x+1/2, -y+1/2, -z'

loop_
_atom_site_label
_atom_site_type_symbol
_atom_site_fract_x
_atom_site_fract_y
_atom_site_fract_z
_atom_site_U_iso_or_equiv
_atom_site_adp_type
_atom_site_occupancy
_atom_site_symmetry_multiplicity
_atom_site_calc_flag
_atom_site_refinement_flags
C1 C 0.8722(6) 0.8059(3) 0.2702(2) 0.0799(14) Uani 1 1 d .
H1A H 0.9305 0.7813 0.3075 0.096 Uiso 1 1 calc R
H1B H 0.7795 0.8370 0.2889 0.096 Uiso 1 1 calc R
C11 C 0.7865(5) 0.7511(2) 0.2257(2) 0.0593(11) Uani 1 1 d .
C12 C 0.6659(6) 0.7708(3) 0.1780(2) 0.0681(12) Uani 1 1 d .
H12 H 0.6375 0.8196 0.1727 0.082 Uiso 1 1 calc R
C13 C 0.5858(6) 0.7211(3) 0.1377(3) 0.0814(14) Uani 1 1 d .
H13 H 0.5011 0.7358 0.1059 0.098 Uiso 1 1 calc R
C14 C 0.6282(7) 0.6504(3) 0.1435(3) 0.0825(14) Uani 1 1 d .
H14 H 0.5748 0.6166 0.1149 0.099 Uiso 1 1 calc R
C15 C 0.7464(7) 0.6285(3) 0.1899(3) 0.0911(16) Uani 1 1 d .
H15 H 0.7741 0.5795 0.1940 0.109 Uiso 1 1 calc R
C16 C 0.8275(6) 0.6785(3) 0.2318(3) 0.0795(15) Uani 1 1 d .
H16 H 0.9098 0.6632 0.2642 0.095 Uiso 1 1 calc R
N1 N 1.0070(4) 0.8518(2) 0.23482(17) 0.0604(9) Uani 1 1 d .
H1C H 0.946(5) 0.876(2) 0.197(2) 0.072 Uiso 1 1 d .
C2 C 1.0771(7) 0.9093(3) 0.2795(3) 0.0981(18) Uani 1 1 d .
H2A H 1.1461 0.8878 0.3153 0.147 Uiso 1 1 calc R
H2B H 0.9787 0.9360 0.2984 0.147 Uiso 1 1 calc R
H2C H 1.1522 0.9414 0.2538 0.147 Uiso 1 1 calc R
C3 C 1.1549(5) 0.8084(2) 0.2074(2) 0.0675(12) Uani 1 1 d .
H3A H 1.2362 0.8394 0.1832 0.101 Uiso 1 1 calc R
H3B H 1.1076 0.7724 0.1772 0.101 Uiso 1 1 calc R
H3C H 1.2177 0.7851 0.2437 0.101 Uiso 1 1 calc R
O1 O 0.1229(3) -0.02888(13) 0.10907(12) 0.0520(6) Uani 1 1 d .
C4 C -0.0324(5) -0.0500(3) 0.0898(2) 0.0645(11) Uani 1 1 d .
H4 H -0.058(5) -0.042(2) 0.039(2) 0.077 Uiso 1 1 d .
O2 O -0.1352(4) -0.08292(17) 0.12507(15) 0.0735(9) Uani 1 1 d .
B1 B 0.2536(6) 0.0118(2) 0.0639(2) 0.0514(11) Uani 1 1 d .
C21 C 0.3710(5) -0.0445(2) 0.01897(19) 0.0484(9) Uani 1 1 d .
C22 C 0.5149(5) -0.0192(2) -0.0169(2) 0.0597(10) Uani 1 1 d .
F22 F 0.5510(3) 0.05192(13) -0.01721(13) 0.0850(8) Uani 1 1 d .
C23 C 0.6273(5) -0.0613(3) -0.0545(2) 0.0659(11) Uani 1 1 d .
F23 F 0.7638(3) -0.03293(17) -0.08871(15) 0.1033(10) Uani 1 1 d .
C24 C 0.5961(6) -0.1346(3) -0.0568(2) 0.0643(12) Uani 1 1 d .
F24 F 0.7015(3) -0.17648(15) -0.09401(13) 0.0930(9) Uani 1 1 d .
C25 C 0.4576(6) -0.1621(2) -0.0232(2) 0.0610(11) Uani 1 1 d .
F25 F 0.4222(4) -0.23277(13) -0.02611(13) 0.0888(8) Uani 1 1 d .
C26 C 0.3466(5) -0.1172(2) 0.0136(2) 0.0541(10) Uani 1 1 d .
F26 F 0.2106(4) -0.15020(12) 0.04478(13) 0.0801(7) Uani 1 1 d .
C31 C 0.3904(5) 0.0494(2) 0.11697(18) 0.0494(9) Uani 1 1 d .
C32 C 0.4410(5) 0.1212(2) 0.1190(2) 0.0554(10) Uani 1 1 d .
F32 F 0.3767(3) 0.16783(12) 0.07332(13) 0.0783(7) Uani 1 1 d .
C33 C 0.5568(5) 0.1500(2) 0.1656(2) 0.0608(11) Uani 1 1 d .
F33 F 0.5914(4) 0.22098(14) 0.16601(13) 0.0825(8) Uani 1 1 d .
C34 C 0.6357(5) 0.1064(3) 0.2108(2) 0.0630(11) Uani 1 1 d .
F34 F 0.7506(3) 0.13269(16) 0.25639(12) 0.0881(9) Uani 1 1 d .
C35 C 0.5956(5) 0.0344(3) 0.2109(2) 0.0593(11) Uani 1 1 d .
F35 F 0.6732(3) -0.00960(16) 0.25513(13) 0.0866(8) Uani 1 1 d .
C36 C 0.4765(5) 0.0086(2) 0.1650(2) 0.0538(10) Uani 1 1 d .
F36 F 0.4448(3) -0.06296(13) 0.16700(12) 0.0658(6) Uani 1 1 d .
C41 C 0.1331(5) 0.0678(2) 0.01935(18) 0.0484(9) Uani 1 1 d .
C42 C 0.1147(5) 0.0690(2) -0.04933(19) 0.0521(9) Uani 1 1 d .
F42 F 0.2108(3) 0.02454(13) -0.08913(11) 0.0704(6) Uani 1 1 d .
C43 C -0.0026(6) 0.1126(2) -0.0835(2) 0.0603(11) Uani 1 1 d .
F43 F -0.0143(4) 0.10835(14) -0.15101(11) 0.0844(8) Uani 1 1 d .
C44 C -0.1118(5) 0.1578(2) -0.0490(2) 0.0604(11) Uani 1 1 d .
F44 F -0.2346(3) 0.19671(13) -0.08110(13) 0.0814(7) Uani 1 1 d .
C45 C -0.0964(5) 0.1612(2) 0.0190(2) 0.0598(10) Uani 1 1 d .
F45 F -0.1998(3) 0.20680(14) 0.05378(13) 0.0860(8) Uani 1 1 d .
C46 C 0.0218(5) 0.1171(2) 0.05071(19) 0.0573(10) Uani 1 1 d .
F46 F 0.0261(3) 0.12148(15) 0.11855(11) 0.0789(8) Uani 1 1 d .

loop_
_atom_site_aniso_label
_atom_site_aniso_U_11
_atom_site_aniso_U_22
_atom_site_aniso_U_33
_atom_site_aniso_U_23
_atom_site_aniso_U_13
_atom_site_aniso_U_12
C1 0.060(3) 0.125(4) 0.054(2) -0.004(3) 0.012(2) -0.002(3)
C11 0.043(2) 0.080(3) 0.055(2) 0.015(2) 0.008(2) -0.003(2)
C12 0.051(2) 0.067(3) 0.087(3) 0.014(3) -0.005(2) -0.002(2)
C13 0.065(3) 0.091(4) 0.088(3) 0.025(3) -0.012(3) -0.018(3)
C14 0.069(3) 0.080(4) 0.098(4) 0.003(3) 0.012(3) -0.013(3)
C15 0.079(4) 0.069(3) 0.126(5) 0.028(3) 0.031(4) -0.003(3)
C16 0.056(3) 0.097(4) 0.085(3) 0.044(3) 0.007(3) 0.009(3)
N1 0.0486(19) 0.076(3) 0.057(2) -0.0083(19) -0.0040(17) 0.0065(18)
C2 0.081(3) 0.117(5) 0.096(4) -0.047(4) -0.016(3) 0.002(3)
C3 0.054(2) 0.064(3) 0.084(3) 0.009(2) 0.009(2) 0.012(2)
O1 0.0405(13) 0.0605(16) 0.0550(15) 0.0026(13) -0.0053(12) -0.0045(13)
C4 0.046(2) 0.078(3) 0.070(3) 0.005(3) -0.015(2) -0.009(2)
O2 0.0442(15) 0.090(2) 0.087(2) 0.0251(18) -0.0021(16) -0.0106(16)
B1 0.049(2) 0.056(3) 0.049(2) -0.001(2) 0.000(2) -0.004(2)
C21 0.0398(19) 0.053(2) 0.052(2) 0.000(2) -0.0049(18) -0.0044(18)
C22 0.055(2) 0.058(3) 0.066(2) -0.009(2) -0.004(2) -0.007(2)
F22 0.0843(17) 0.0705(17) 0.1004(18) -0.0200(16) 0.0304(16) -0.0308(15)
C23 0.046(2) 0.084(3) 0.068(3) -0.008(3) 0.008(2) -0.009(2)
F23 0.0756(17) 0.121(2) 0.113(2) -0.0387(19) 0.0392(18) -0.0267(17)
C24 0.050(2) 0.081(3) 0.061(3) -0.016(2) -0.003(2) 0.017(2)
F24 0.0815(17) 0.102(2) 0.0954(19) -0.0291(18) 0.0085(16) 0.0230(16)
C25 0.076(3) 0.050(2) 0.057(2) -0.004(2) -0.013(2) 0.011(2)
F25 0.123(2) 0.0529(15) 0.0903(19) -0.0060(14) 0.0073(18) 0.0151(15)
C26 0.052(2) 0.056(2) 0.054(2) 0.004(2) 0.000(2) -0.005(2)
F26 0.0956(18) 0.0582(15) 0.0865(16) -0.0034(13) 0.0250(15) -0.0153(14)
C31 0.046(2) 0.051(2) 0.052(2) -0.0004(19) -0.0004(19) 0.0003(18)
C32 0.054(2) 0.056(3) 0.057(2) -0.004(2) -0.004(2) 0.000(2)
F32 0.0881(17) 0.0505(13) 0.0962(18) 0.0009(13) -0.0231(15) -0.0061(13)
C33 0.054(2) 0.065(3) 0.063(3) -0.017(2) 0.004(2) -0.009(2)
F33 0.0866(18) 0.0673(16) 0.0937(18) -0.0256(14) -0.0023(16) -0.0192(14)
C34 0.046(2) 0.084(3) 0.060(3) -0.017(2) -0.002(2) -0.010(2)
F34 0.0683(15) 0.123(2) 0.0731(15) -0.0221(16) -0.0164(14) -0.0259(16)
C35 0.044(2) 0.083(3) 0.051(2) 0.004(2) -0.009(2) 0.001(2)
F35 0.0675(15) 0.117(2) 0.0749(17) 0.0185(16) -0.0244(14) -0.0095(16)
C36 0.041(2) 0.058(3) 0.063(2) 0.002(2) 0.003(2) -0.0025(19)
F36 0.0546(13) 0.0646(15) 0.0781(15) 0.0121(13) -0.0115(12) -0.0034(12)
C41 0.047(2) 0.052(2) 0.046(2) -0.0045(19) -0.0037(19) -0.0010(19)
C42 0.056(2) 0.049(2) 0.051(2) -0.004(2) 0.000(2) -0.002(2)
F42 0.0896(16) 0.0696(15) 0.0519(12) -0.0033(12) -0.0021(13) 0.0127(14)
C43 0.071(3) 0.060(3) 0.050(2) 0.003(2) -0.014(2) -0.006(2)
F43 0.117(2) 0.0810(18) 0.0553(14) 0.0040(13) -0.0242(14) 0.0114(16)
C44 0.058(3) 0.056(3) 0.068(3) 0.008(2) -0.018(2) 0.001(2)
F44 0.0826(16) 0.0717(16) 0.0900(17) 0.0071(14) -0.0322(16) 0.0086(14)
C45 0.050(2) 0.062(3) 0.068(3) -0.004(2) -0.001(2) 0.008(2)
F45 0.0818(17) 0.0914(19) 0.0850(17) -0.0062(16) 0.0035(15) 0.0328(16)
C46 0.057(2) 0.070(3) 0.045(2) -0.001(2) -0.005(2) 0.001(2)
F46 0.0836(17) 0.102(2) 0.0515(13) -0.0082(14) -0.0062(13) 0.0268(15)

loop_
_atom_type_symbol
_atom_type_description
_atom_type_scat_dispersion_real
_atom_type_scat_dispersion_imag
_atom_type_scat_source
C C 0.0181 0.0091 'International Tables Vol C Tables 4.2.6.8 and 6.1.1.4'
H H 0.0000 0.0000 'International Tables Vol C Tables 4.2.6.8 and 6.1.1.4'
B B 0.0090 0.0039 'International Tables Vol C Tables 4.2.6.8 and 6.1.1.4'
N N 0.0311 0.0180 'International Tables Vol C Tables 4.2.6.8 and 6.1.1.4'
O O 0.0492 0.0322 'International Tables Vol C Tables 4.2.6.8 and 6.1.1.4'
F F 0.0727 0.0534 'International Tables Vol C Tables 4.2.6.8 and 6.1.1.4'

loop_
_geom_angle_atom_site_label_1
_geom_angle_atom_site_label_2
_geom_angle_atom_site_label_3
_geom_angle
C11 C1 N1 113.6(3)
C11 C1 H1A 108.9
N1 C1 H1A 108.9
C11 C1 H1B 108.9
N1 C1 H1B 108.9
H1A C1 H1B 107.7
C12 C11 C16 118.0(5)
C12 C11 C1 121.0(4)
C16 C11 C1 121.0(4)
C11 C12 C13 121.4(5)
C11 C12 H12 119.3
C13 C12 H12 119.3
C14 C13 C12 120.2(5)
C14 C13 H13 119.9
C12 C13 H13 119.9
C15 C14 C13 120.4(5)
C15 C14 H14 119.8
C13 C14 H14 119.8
C14 C15 C16 119.9(5)
C14 C15 H15 120.0
C16 C15 H15 120.0
C15 C16 C11 120.0(5)
C15 C16 H16 120.0
C11 C16 H16 120.0
C3 N1 C2 110.4(3)
C3 N1 C1 111.7(3)
C2 N1 C1 111.5(4)
C3 N1 H1C 109(2)
C2 N1 H1C 107(2)
C1 N1 H1C 107(2)
N1 C2 H2A 109.5
N1 C2 H2B 109.5
H2A C2 H2B 109.5
N1 C2 H2C 109.5
H2A C2 H2C 109.5
H2B C2 H2C 109.5
N1 C3 H3A 109.5
N1 C3 H3B 109.5
H3A C3 H3B 109.5
N1 C3 H3C 109.5
H3A C3 H3C 109.5
H3B C3 H3C 109.5
C4 O1 B1 123.7(3)
O2 C4 O1 123.8(4)
O2 C4 H4 122(2)
O1 C4 H4 114(2)
O1 B1 C31 103.5(3)
O1 B1 C21 110.5(3)
C31 B1 C21 106.9(3)
O1 B1 C41 106.2(3)
C31 B1 C41 115.1(3)
C21 B1 C41 114.0(3)
C26 C21 C22 113.7(4)
C26 C21 B1 127.1(3)
C22 C21 B1 119.2(3)
F22 C22 C23 115.6(4)
F22 C22 C21 119.6(4)
C23 C22 C21 124.7(4)
F23 C23 C22 121.5(4)
F23 C23 C24 120.0(4)
C22 C23 C24 118.5(4)
F24 C24 C25 121.0(4)
F24 C24 C23 119.6(4)
C25 C24 C23 119.4(4)
C24 C25 F25 120.4(4)
C24 C25 C26 120.0(4)
F25 C25 C26 119.6(4)
F26 C26 C21 121.1(4)
F26 C26 C25 115.1(4)
C21 C26 C25 123.7(4)
C36 C31 C32 112.4(4)
C36 C31 B1 120.5(3)
C32 C31 B1 127.1(3)
F32 C32 C33 115.4(4)
F32 C32 C31 120.2(3)
C33 C32 C31 124.4(4)
F33 C33 C34 120.0(4)
F33 C33 C32 120.5(4)
C34 C33 C32 119.5(4)
F34 C34 C33 121.0(4)
F34 C34 C35 119.6(4)
C33 C34 C35 119.4(4)
F35 C35 C36 120.8(4)
F35 C35 C34 120.2(4)
C36 C35 C34 119.0(4)
F36 C36 C35 116.1(4)
F36 C36 C31 118.6(3)
C35 C36 C31 125.3(4)
C42 C41 C46 112.2(4)
C42 C41 B1 127.1(4)
C46 C41 B1 120.5(3)
F42 C42 C41 121.3(4)
F42 C42 C43 114.2(3)
C41 C42 C43 124.4(4)
F43 C43 C44 120.0(4)
F43 C43 C42 120.1(4)
C44 C43 C42 119.9(4)
F44 C44 C43 120.6(4)
F44 C44 C45 120.6(4)
C43 C44 C45 118.7(4)
F45 C45 C44 119.7(4)
F45 C45 C46 121.1(4)
C44 C45 C46 119.2(4)
F46 C46 C45 116.2(4)
F46 C46 C41 118.3(4)
C45 C46 C41 125.4(4)

loop_
_geom_bond_atom_site_label_1
_geom_bond_atom_site_label_2
_geom_bond_distance
C1 C11 1.500(6)
C1 N1 1.503(5)
C1 H1A 0.9800
C1 H1B 0.9800
C11 C12 1.367(6)
C11 C16 1.395(6)
C12 C13 1.368(7)
C12 H12 0.9400
C13 C14 1.363(7)
C13 H13 0.9400
C14 C15 1.348(7)
C14 H14 0.9400
C15 C16 1.394(7)
C15 H15 0.9400
C16 H16 0.9400
N1 C3 1.480(5)
N1 C2 1.492(5)
N1 H1C 0.99(4)
C2 H2A 0.9700
C2 H2B 0.9700
C2 H2C 0.9700
C3 H3A 0.9700
C3 H3B 0.9700
C3 H3C 0.9700
O1 C4 1.292(4)
O1 B1 1.535(5)
C4 O2 1.213(5)
C4 H4 1.04(4)
B1 C31 1.635(6)
B1 C21 1.639(6)
B1 C41 1.645(6)
C21 C26 1.373(5)
C21 C22 1.380(5)
C22 F22 1.355(5)
C22 C23 1.376(6)
C23 F23 1.343(5)
C23 C24 1.388(6)
C24 F24 1.338(5)
C24 C25 1.341(6)
C25 F25 1.346(5)
C25 C26 1.393(6)
C26 F26 1.346(4)
C31 C36 1.386(5)
C31 C32 1.393(5)
C32 F32 1.350(4)
C32 C33 1.383(5)
C33 F33 1.350(5)
C33 C34 1.353(6)
C34 F34 1.348(4)
C34 C35 1.378(6)
C35 F35 1.339(4)
C35 C36 1.369(5)
C36 F36 1.357(5)
C41 C42 1.380(5)
C41 C46 1.392(5)
C42 F42 1.357(4)
C42 C43 1.381(5)
C43 F43 1.353(4)
C43 C44 1.365(6)
C44 F44 1.338(4)
C44 C45 1.366(5)
C45 F45 1.345(4)
C45 C46 1.368(5)
C46 F46 1.358(4)

loop_
_geom_torsion_atom_site_label_1
_geom_torsion_atom_site_label_2
_geom_torsion_atom_site_label_3
_geom_torsion_atom_site_label_4
_geom_torsion
N1 C1 C11 C12 -72.3(5)
N1 C1 C11 C16 107.7(5)
C16 C11 C12 C13 0.7(6)
C1 C11 C12 C13 -179.3(4)
C11 C12 C13 C14 -1.5(7)
C12 C13 C14 C15 1.6(8)
C13 C14 C15 C16 -0.8(7)
C14 C15 C16 C11 0.0(7)
C12 C11 C16 C15 0.1(6)
C1 C11 C16 C15 -179.9(4)
C11 C1 N1 C3 -60.7(5)
C11 C1 N1 C2 175.2(4)
B1 O1 C4 O2 179.1(4)
C4 O1 B1 C31 160.8(3)
C4 O1 B1 C21 -85.1(4)
C4 O1 B1 C41 39.1(5)
O1 B1 C21 C26 8.1(5)
C31 B1 C21 C26 120.2(4)
C41 B1 C21 C26 -111.4(4)
O1 B1 C21 C22 -169.8(3)
C31 B1 C21 C22 -57.8(4)
C41 B1 C21 C22 70.6(4)
C26 C21 C22 F22 178.3(4)
B1 C21 C22 F22 -3.5(5)
C26 C21 C22 C23 -0.7(6)
B1 C21 C22 C23 177.6(4)
F22 C22 C23 F23 0.3(6)
C21 C22 C23 F23 179.3(4)
F22 C22 C23 C24 -179.3(4)
C21 C22 C23 C24 -0.3(6)
F23 C23 C24 F24 -0.8(6)
C22 C23 C24 F24 178.8(4)
F23 C23 C24 C25 -179.0(4)
C22 C23 C24 C25 0.6(6)
F24 C24 C25 F25 0.2(6)
C23 C24 C25 F25 178.3(4)
F24 C24 C25 C26 -178.1(4)
C23 C24 C25 C26 0.0(6)
C22 C21 C26 F26 -179.1(3)
B1 C21 C26 F26 2.9(6)
C22 C21 C26 C25 1.3(6)
B1 C21 C26 C25 -176.7(4)
C24 C25 C26 F26 179.3(4)
F25 C25 C26 F26 1.0(5)
C24 C25 C26 C21 -1.1(6)
F25 C25 C26 C21 -179.4(4)
O1 B1 C31 C36 53.5(4)
C21 B1 C31 C36 -63.3(4)
C41 B1 C31 C36 169.0(3)
O1 B1 C31 C32 -129.4(4)
C21 B1 C31 C32 113.9(4)
C41 B1 C31 C32 -13.9(6)
C36 C31 C32 F32 176.6(3)
B1 C31 C32 F32 -0.7(6)
C36 C31 C32 C33 -3.1(6)
B1 C31 C32 C33 179.5(4)
F32 C32 C33 F33 3.7(6)
C31 C32 C33 F33 -176.5(4)
F32 C32 C33 C34 -176.2(4)
C31 C32 C33 C34 3.6(6)
F33 C33 C34 F34 -0.6(6)
C32 C33 C34 F34 179.3(4)
F33 C33 C34 C35 178.3(4)
C32 C33 C34 C35 -1.8(6)
F34 C34 C35 F35 -1.4(6)
C33 C34 C35 F35 179.6(4)
F34 C34 C35 C36 179.0(3)
C33 C34 C35 C36 0.0(6)
F35 C35 C36 F36 -0.7(5)
C34 C35 C36 F36 179.0(4)
F35 C35 C36 C31 -179.4(4)
C34 C35 C36 C31 0.2(6)
C32 C31 C36 F36 -177.5(3)
B1 C31 C36 F36 0.1(5)
C32 C31 C36 C35 1.2(6)
B1 C31 C36 C35 178.8(4)
O1 B1 C41 C42 -118.0(4)
C31 B1 C41 C42 128.0(4)
C21 B1 C41 C42 3.9(6)
O1 B1 C41 C46 55.8(4)
C31 B1 C41 C46 -58.2(5)
C21 B1 C41 C46 177.8(3)
C46 C41 C42 F42 -179.5(3)
B1 C41 C42 F42 -5.3(6)
C46 C41 C42 C43 -1.3(6)
B1 C41 C42 C43 173.0(4)
F42 C42 C43 F43 0.2(5)
C41 C42 C43 F43 -178.1(4)
F42 C42 C43 C44 177.5(4)
C41 C42 C43 C44 -0.8(6)
F43 C43 C44 F44 2.0(6)
C42 C43 C44 F44 -175.4(3)
F43 C43 C44 C45 -179.7(4)
C42 C43 C44 C45 3.0(6)
F44 C44 C45 F45 -3.3(6)
C43 C44 C45 F45 178.4(4)
F44 C44 C45 C46 175.4(3)
C43 C44 C45 C46 -3.0(6)
F45 C45 C46 F46 0.8(6)
C44 C45 C46 F46 -177.8(4)
F45 C45 C46 C41 179.4(4)
C44 C45 C46 C41 0.8(7)
C42 C41 C46 F46 179.9(4)
B1 C41 C46 F46 5.2(6)
C42 C41 C46 C45 1.3(6)
B1 C41 C46 C45 -173.4(4)
